data_2012278
loop_
_publ_author_name
'Pretscher, Andrea'
'Brisander, Magnus'
'Bauer-Brandl, Annette'
'Hansen, Lars Kr.'

_publ_section_title
;
 The methanol hemisolvate of amiloride hydrochloride
;
_journal_issue 10
_journal_name_full 'Acta Crystallographica Section C'
_journal_page_first 1217
_journal_page_last 1219
_journal_paper_doi 10.1107/S0108270101012550
_journal_volume 57
_journal_year 2001
_chemical_formula_moiety 'C6 H9 Cl N7 O + , Cl - , 0.5C H4 O'
_chemical_formula_sum 'C6.5 H11 Cl2 N7 O1.5'
_chemical_formula_weight 282.12
_chemical_name_common
;
Amiloride hydrochloride hemimethanol solvate
;
_chemical_name_systematic
;
N-(3,5-diamino-6-chloropyrazin-2-ylcarbonyl)-N-(diaminomethylene)ammonium
chloride methanol hemisolvate
;
_space_group_IT_number 14
_symmetry_cell_setting monoclinic
_symmetry_space_group_name_Hall '-P 2yab'
_symmetry_space_group_name_H-M 'P 1 21/a 1'
_cell_angle_alpha 90
_cell_angle_beta 111.764(15)
_cell_angle_gamma 90
_cell_formula_units_Z 8
_cell_length_a 18.044(3)
_cell_length_b 7.486(3)
_cell_length_c 19.052(5)
_cell_measurement_reflns_used 25
_cell_measurement_temperature 293(2)
_cell_measurement_theta_max 18
_cell_measurement_theta_min 12
_cell_volume 2390.1(12)
_computing_cell_refinement 'CAD-4-PC Software'
_computing_data_collection 'CAD-4-PC Software (Enraf-Nonius, 1992)'
_computing_data_reduction 'SHELXS97 (Sheldrick, 1997) and OSCAIL (McArdle, 2001, 1995)'
_computing_molecular_graphics
;
ORTEPIII (Burnett & Johnson, 1996), ORTEP-3 (Farrugia, 2000, 1997), PLATON
(Spek, 2001) and DIAMOND (Pennington, 1999)
;
_computing_structure_refinement 'SHELXL97 (Sheldrick, 1997) and OSCAIL'
_computing_structure_solution 'SHELXS97 and OSCAIL'
_diffrn_ambient_temperature 293(2)
_diffrn_measured_fraction_theta_full 1.000
_diffrn_measured_fraction_theta_max 1.000
_diffrn_measurement_device_type 'Enraf-Nonius CAD-4'
_diffrn_measurement_method \w/2\q
_diffrn_radiation_monochromator graphite
_diffrn_radiation_source 'fine-focus sealed tube'
_diffrn_radiation_type MoK\a
_diffrn_radiation_wavelength .71069
_diffrn_reflns_av_R_equivalents .015
_diffrn_reflns_av_sigmaI/netI .020
_diffrn_reflns_limit_h_max 21
_diffrn_reflns_limit_h_min -23
_diffrn_reflns_limit_k_max 9
_diffrn_reflns_limit_k_min 0
_diffrn_reflns_limit_l_max 24
_diffrn_reflns_limit_l_min 0
_diffrn_reflns_number 5461
_diffrn_reflns_theta_full 26.96
_diffrn_reflns_theta_max 26.96
_diffrn_reflns_theta_min 1.15
_diffrn_standards_decay_% 0
_diffrn_standards_interval_time 120
_diffrn_standards_number 2
_exptl_absorpt_coefficient_mu .543
_exptl_absorpt_correction_type none
_exptl_crystal_colour yellow
_exptl_crystal_density_diffrn 1.568
_exptl_crystal_density_meas ?
_exptl_crystal_density_method 'not measured'
_exptl_crystal_description needle
_exptl_crystal_F_000 1160
_exptl_crystal_size_max .6
_exptl_crystal_size_mid .3
_exptl_crystal_size_min .3
_refine_diff_density_max .38
_refine_diff_density_min -.25
_refine_ls_extinction_coef .0051(6)
_refine_ls_extinction_method 'SHELXL97 (Sheldrick, 1997)'
_refine_ls_goodness_of_fit_ref 1.106
_refine_ls_hydrogen_treatment refall
_refine_ls_matrix_type full
_refine_ls_number_parameters 396
_refine_ls_number_reflns 5201
_refine_ls_number_restraints 0
_refine_ls_restrained_S_all 1.106
_refine_ls_R_factor_all .044
_refine_ls_R_factor_gt .032
_refine_ls_shift/su_max .037
_refine_ls_shift/su_mean .002
_refine_ls_structure_factor_coef Fsqd
_refine_ls_weighting_details 'calc w = 1/[\s^2^(Fo^2^)+(0.0515P)^2^+0.5534P] where P=(Fo^2^+2Fc^2^)/3'
_refine_ls_weighting_scheme calc
_refine_ls_wR_factor_ref .093
_reflns_number_gt 4093
_reflns_number_total 5201
_reflns_threshold_expression I>2\s(I)
_cod_data_source_file os1141.cif
_cod_data_source_block I
_cod_depositor_comments
;
The following automatic conversions were performed:

'_exptl_crystal_density_meas' value 'not measured' was changed to '?'
- the value is perceived as not measured.

Automatic conversion script
Id: cif_fix_values 3008 2015-01-20 13:52:24Z robertas 
;
_cod_original_cell_volume 2390.1(13)
_cod_original_sg_symbol_H-M 'P 21/a'
_cod_database_code 2012278
_cod_database_fobs_code 2012278

loop_
_symmetry_equiv_pos_as_xyz
'x, y, z'
'x+1/2, -y+1/2, z'
'-x, -y, -z'
'-x-1/2, y-1/2, -z'

loop_
_atom_site_label
_atom_site_fract_x
_atom_site_fract_y
_atom_site_fract_z
_atom_site_U_iso_or_equiv
_atom_site_adp_type
_atom_site_calc_flag
_atom_site_refinement_flags
_atom_site_occupancy
_atom_site_disorder_assembly
_atom_site_disorder_group
_atom_site_type_symbol
Cl11 .80571(3) .11717(6) .33691(2) .04885(14) Uani d . 1 . . Cl
Cl4 .72079(3) -.38684(6) .36882(2) .04518(13) Uani d . 1 . . Cl
Cl21 .73044(3) -.29421(11) .05042(3) .0689(2) Uani d . 1 . . Cl
Cl3 .87986(2) -.48970(6) .24122(2) .04012(12) Uani d . 1 . . Cl
O3 1.06120(10) -.1727(3) .82549(10) .0682(5) Uani d . 1 . . O
N26 .39456(12) -.3859(3) -.22527(10) .0541(5) Uani d . 1 . . N
N25 .43944(9) -.2890(2) -.10341(8) .0385(3) Uani d . 1 . . N
O11 .96392(8) -.18892(17) .65728(7) .0434(3) Uani d . 1 . . O
N12 .96971(7) .27777(18) .53170(7) .0302(3) Uani d . 1 . . N
N13 .91875(9) .4131(2) .41567(9) .0392(3) Uani d . 1 . . N
N11 .87465(7) -.01867(18) .47164(7) .0299(3) Uani d . 1 . . N
N14 1.01910(10) .1470(2) .64899(8) .0422(4) Uani d . 1 . . N
O21 .36913(7) -.2099(2) -.03020(8) .0586(4) Uani d . 1 . . O
N15 .87447(8) -.31054(19) .54849(8) .0351(3) Uani d . 1 . . N
N22 .58790(9) -.1666(2) .15864(8) .0409(3) Uani d . 1 . . N
N21 .57720(8) -.2595(2) .01374(7) .0365(3) Uani d . 1 . . N
N16 .80125(9) -.5672(2) .53167(10) .0428(4) Uani d . 1 . . N
N23 .72302(11) -.2150(3) .20206(10) .0500(4) Uani d . 1 . . N
N17 .89474(11) -.5067(2) .64888(9) .0459(4) Uani d . 1 . . N
N27 .30421(10) -.3376(3) -.16845(12) .0555(5) Uani d . 1 . . N
N24 .45286(12) -.1186(3) .11596(12) .0591(5) Uani d . 1 . . N
H3W 1.076(2) -.243(5) .7995(19) .106(12) Uiso d . 1 . . H
H3A 1.169(2) -.117(6) .886(2) .125(14) Uiso d . 1 . . H
H3B 1.146(3) -.016(7) .818(3) .157(18) Uiso d . 1 . . H
H3C 1.114(3) .018(9) .883(3) .21(3) Uiso d . 1 . . H
H15 .8510(11) -.290(3) .5004(11) .036(5) Uiso d . 1 . . H
H131 .8935(12) .407(3) .3700(13) .041(5) Uiso d . 1 . . H
H141 1.0204(15) .054(4) .6781(14) .063(7) Uiso d . 1 . . H
H142 1.0432(15) .239(4) .6659(14) .059(7) Uiso d . 1 . . H
H132 .9504(12) .501(3) .4338(11) .040(5) Uiso d . 1 . . H
H25 .4828(14) -.289(3) -.1021(12) .045(6) Uiso d . 1 . . H
H262 .4422(15) -.386(3) -.2245(13) .054(7) Uiso d . 1 . . H
H161 .7853(14) -.666(3) .5545(13) .061(6) Uiso d . 1 . . H
H271 .2725(15) -.380(3) -.2001(15) .060(7) Uiso d . 1 . . H
H162 .7760(13) -.538(3) .4868(13) .048(6) Uiso d . 1 . . H
H231 .7214(14) -.214(3) .2456(15) .063(7) Uiso d . 1 . . H
H261 .3635(17) -.420(4) -.2671(17) .077(8) Uiso d . 1 . . H
H272 .2998(16) -.317(4) -.1253(16) .073(8) Uiso d . 1 . . H
H242 .4560(13) -.092(3) .1620(14) .055(6) Uiso d . 1 . . H
H241 .4099(15) -.125(3) .0808(14) .054(7) Uiso d . 1 . . H
H232 .7630(16) -.267(3) .1983(14) .062(7) Uiso d . 1 . . H
H171 .8772(16) -.599(4) .6682(15) .075(8) Uiso d . 1 . . H
H172 .9293(16) -.443(4) .6765(14) .067(8) Uiso d . 1 . . H
C11 .87169(9) .1195(2) .43056(8) .0305(3) Uani d . 1 . . C
C12 .92071(8) .2739(2) .45901(8) .0288(3) Uani d . 1 . . C
C13 .97158(9) .1361(2) .57585(8) .0300(3) Uani d . 1 . . C
C14 .92442(9) -.0167(2) .54512(8) .0295(3) Uani d . 1 . . C
C15 .92443(9) -.1741(2) .58954(9) .0324(3) Uani d . 1 . . C
C16 .85701(9) -.4642(2) .57762(9) .0337(3) Uani d . 1 . . C
C21 .64480(10) -.2513(3) .06868(9) .0382(4) Uani d . 1 . . C
C22 .65247(10) -.2105(2) .14475(9) .0373(4) Uani d . 1 . . C
C23 .51640(10) -.1693(2) .10072(10) .0385(4) Uani d . 1 . . C
C24 .51010(9) -.2205(2) .02725(9) .0348(3) Uani d . 1 . . C
C25 .43430(10) -.2376(3) -.03534(10) .0395(4) Uani d . 1 . . C
C26 .37755(10) -.3384(2) -.16748(10) .0404(4) Uani d . 1 . . C
C3 1.1268(2) -.0555(5) .8505(2) .0791(8) Uani d . 1 . . C

loop_
_atom_site_aniso_label
_atom_site_aniso_U_11
_atom_site_aniso_U_22
_atom_site_aniso_U_33
_atom_site_aniso_U_12
_atom_site_aniso_U_13
_atom_site_aniso_U_23
Cl11 .0517(3) .0495(3) .0285(2) -.0140(2) -.00468(18) .00484(17)
Cl4 .0516(3) .0448(2) .0334(2) .00319(19) .00907(18) -.00620(17)
Cl21 .0303(2) .1311(6) .0445(3) .0022(3) .01282(19) -.0140(3)
Cl3 .0388(2) .0510(3) .0298(2) -.00381(18) .01190(16) .00247(17)
O3 .0496(9) .0826(12) .0678(10) .0000(8) .0165(8) -.0249(9)
N26 .0508(10) .0711(12) .0330(8) -.0134(9) .0069(7) -.0100(8)
N25 .0273(7) .0527(9) .0325(7) -.0052(6) .0075(6) -.0039(6)
O11 .0515(7) .0416(7) .0297(6) .0003(6) .0063(5) .0046(5)
N12 .0274(6) .0335(7) .0281(6) -.0017(5) .0084(5) -.0002(5)
N13 .0404(8) .0435(9) .0273(7) -.0124(7) .0051(6) .0038(6)
N11 .0272(6) .0332(7) .0277(6) -.0009(5) .0082(5) -.0004(5)
N14 .0472(9) .0406(9) .0276(7) -.0059(7) .0008(6) -.0002(6)
O21 .0295(6) .0912(12) .0547(8) .0016(7) .0151(6) -.0123(8)
N15 .0387(7) .0344(7) .0296(7) -.0009(6) .0097(6) .0054(6)
N22 .0457(8) .0452(8) .0313(7) .0012(7) .0136(6) -.0043(6)
N21 .0310(6) .0483(8) .0298(7) -.0014(6) .0110(5) -.0022(6)
N16 .0336(7) .0448(9) .0474(9) -.0038(6) .0122(7) .0119(7)
N23 .0432(9) .0682(12) .0309(8) .0011(8) .0047(7) -.0075(8)
N17 .0552(10) .0412(9) .0383(8) -.0026(8) .0139(7) .0107(7)
N27 .0321(8) .0727(13) .0490(10) -.0116(8) .0001(8) -.0033(9)
N24 .0471(10) .0906(15) .0453(10) .0067(9) .0239(9) -.0144(10)
C11 .0271(7) .0368(8) .0243(7) -.0022(6) .0056(6) .0001(6)
C12 .0259(7) .0331(8) .0279(7) -.0012(6) .0105(6) -.0011(6)
C13 .0265(7) .0354(8) .0269(7) .0031(6) .0085(6) -.0008(6)
C14 .0280(7) .0326(8) .0274(7) .0003(6) .0097(6) .0007(6)
C15 .0331(8) .0333(8) .0307(7) .0039(6) .0117(6) .0013(6)
C16 .0318(8) .0347(8) .0378(8) .0048(6) .0165(7) .0052(7)
C21 .0304(7) .0520(10) .0314(8) -.0010(7) .0106(6) -.0035(7)
C22 .0389(9) .0387(9) .0305(8) -.0029(7) .0084(7) -.0027(7)
C23 .0398(9) .0430(9) .0356(8) -.0003(7) .0172(7) -.0028(7)
C24 .0303(7) .0424(9) .0318(8) -.0008(7) .0116(6) -.0023(7)
C25 .0326(8) .0473(10) .0384(9) -.0018(7) .0131(7) -.0031(7)
C26 .0365(8) .0408(9) .0347(8) -.0067(7) .0027(7) .0043(7)
C3 .0745(18) .085(2) .0758(19) -.0178(16) .0253(16) -.0093(17)

loop_
_atom_type_symbol
_atom_type_description
_atom_type_scat_dispersion_real
_atom_type_scat_dispersion_imag
_atom_type_scat_source
C C .0033 .0016 'International Tables Vol C Tables 4.2.6.8 and 6.1.1.4'
H H .0000 .0000 'International Tables Vol C Tables 4.2.6.8 and 6.1.1.4'
Cl Cl .1484 .1585 'International Tables Vol C Tables 4.2.6.8 and 6.1.1.4'
N N .0061 .0033 'International Tables Vol C Tables 4.2.6.8 and 6.1.1.4'
O O .0106 .0060 'International Tables Vol C Tables 4.2.6.8 and 6.1.1.4'

loop_
_geom_angle_atom_site_label_1
_geom_angle_atom_site_label_2
_geom_angle_atom_site_label_3
_geom_angle
_geom_angle_publ_flag
C11 N11 C14 118.85(13) no
N11 C11 C12 122.51(14) no
N11 C11 Cl11 118.33(12) no
C12 C11 Cl11 119.16(12) no
N13 C12 C11 121.97(14) no
N13 C12 N12 118.90(15) no
N12 C12 C11 119.13(14) no
C12 N13 H131 119.7(15) no
C12 N13 H132 119.6(13) no
H131 N13 H132 120(2) no
C12 N12 C13 118.89(13) no
N12 C13 C14 120.39(14) no
N14 C13 N12 117.36(15) no
N14 C13 C14 122.25(15) no
C13 N14 H141 117.5(16) no
C13 N14 H142 120.3(17) no
H141 N14 H142 122(2) no
C13 C14 C15 123.00(14) no
N11 C14 C13 120.16(14) no
N11 C14 C15 116.81(14) no
O11 C15 C14 124.18(15) no
O11 C15 N15 121.78(15) no
N15 C15 C14 114.04(14) no
C15 N15 H15 114.9(13) no
C16 N15 C15 126.04(14) no
C16 N15 H15 118.9(13) yes
N16 C16 N15 117.39(15) yes
N17 C16 N15 121.07(16) yes
N16 C16 N17 121.54(17) yes
C16 N16 H161 116.0(14) yes
C16 N16 H162 121.5(16) yes
H161 N16 H162 122(2) yes
C16 N17 H171 119.1(18) yes
C16 N17 H172 120.6(19) yes
H171 N17 H172 120(3) yes
C21 N21 C24 118.70(14) no
N21 C21 C22 122.74(15) no
N21 C21 Cl21 118.45(13) no
C22 C21 Cl21 118.80(12) no
N22 C22 N23 118.95(16) no
N22 C22 C21 119.35(15) no
N23 C22 C21 121.70(17) no
C22 N23 H231 115.8(17) no
C22 N23 H232 121.9(17) no
H231 N23 H232 116(2) no
C22 N22 C23 118.41(14) no
N22 C23 C24 120.94(15) no
N24 C23 N22 116.99(16) no
N24 C23 C24 122.05(17) no
C23 N24 H242 122.4(15) no
C23 N24 H241 115.8(17) no
H242 N24 H241 121(2) no
C23 C24 C25 122.91(15) no
N21 C24 C23 119.67(14) no
N21 C24 C25 117.41(14) no
O21 C25 C24 123.83(16) no
O21 C25 N25 121.11(16) no
N25 C25 C24 115.06(15) no
C25 N25 H25 112.9(16) no
C26 N25 C25 126.48(16) no
C26 N25 H25 120.7(16) yes
N26 C26 N25 117.43(17) yes
N27 C26 N25 119.74(18) yes
N26 C26 N27 122.83(18) yes
C26 N26 H261 127.9(19) yes
C26 N26 H262 122.6(16) yes
H262 N26 H261 110(2) yes
C26 N27 H271 119(2) yes
C26 N27 H272 115.6(18) yes
H271 N27 H272 123(3) yes
C3 O3 H3W 100(2) no
O3 C3 H3A 107(3) no
O3 C3 H3B 119(3) no
O3 C3 H3C 102(4) no
H3A C3 H3B 105(4) no
H3A C3 H3C 99(4) no
H3B C3 H3C 123(5) no

loop_
_geom_bond_atom_site_label_1
_geom_bond_atom_site_label_2
_geom_bond_site_symmetry_2
_geom_bond_distance
_geom_bond_publ_flag
N11 C11 . 1.286(2) no
N11 C14 . 1.3544(19) no
Cl11 C11 . 1.7395(16) no
C11 C12 . 1.434(2) no
N13 C12 . 1.322(2) no
N13 H131 . .82(2) no
N13 H132 . .85(2) no
N12 C12 . 1.3388(19) no
N12 C13 . 1.346(2) no
N14 C13 . 1.341(2) no
N14 H141 . .88(3) no
N14 H142 . .81(3) no
C13 C14 . 1.416(2) no
C14 C15 . 1.451(2) no
O11 C15 . 1.226(2) no
N15 C15 . 1.394(2) no
N15 H15 . .87(2) yes
N15 C16 . 1.364(2) yes
N16 C16 . 1.311(2) yes
N16 H161 . .96(3) yes
N16 H162 . .84(2) yes
N17 C16 . 1.313(2) yes
N17 H171 . .90(3) yes
N17 H172 . .81(3) yes
N21 C21 . 1.281(2) no
N21 C24 . 1.359(2) no
Cl21 C21 . 1.7352(17) no
C21 C22 . 1.437(2) no
N23 C22 . 1.335(2) no
N23 H231 . .84(3) no
N23 H232 . .84(3) no
N22 C22 . 1.328(2) no
N22 C23 . 1.352(2) no
N24 C23 . 1.338(2) no
N24 H241 . .82(2) no
N24 H242 . .88(2) no
C23 C24 . 1.415(2) no
C24 C25 . 1.449(2) no
O21 C25 . 1.233(2) no
N25 C25 . 1.388(2) no
N25 H25 . .77(2) yes
N25 C26 . 1.365(2) yes
N26 C26 . 1.298(3) yes
N26 H261 . .83(3) yes
N26 H262 . .85(2) yes
N27 C26 . 1.316(3) yes
N27 H271 . .73(3) yes
N27 H272 . .87(3) yes
O3 C3 . 1.407(4) no
O3 H3W . .84(4) no
C3 H3A . .93(4) no
C3 H3B . .88(5) no
C3 H3C . .92(6) no

loop_
_geom_hbond_atom_site_label_D
_geom_hbond_atom_site_label_H
_geom_hbond_atom_site_label_A
_geom_hbond_site_symmetry_A
_geom_hbond_distance_DH
_geom_hbond_distance_HA
_geom_hbond_distance_DA
_geom_hbond_angle_DHA
_geom_hbond_publ_flag
N13 H131 Cl11 . .82(2) 2.62(2) 3.0083(18) 110.5(17) yes
N13 H131 Cl3 1_565 .82(2) 2.50(2) 3.2155(18) 147.1(18) yes
N13 H132 N12 3_766 .85(2) 2.13(2) 2.986(2) 174.2(19) yes
N14 H141 O11 . .88(3) 2.05(3) 2.731(2) 133(2) yes
N14 H142 Cl3 3_756 .82(3) 2.60(3) 3.384(2) 162(2) yes
N15 H15 N11 . .87(2) 2.19(2) 2.631(2) 111.5(15) yes
N15 H15 Cl4 . .87(2) 2.823(19) 3.5629(18) 144.2(16) yes
N16 H161 Cl4 4_756 .96(3) 2.23(3) 3.1684(19) 165(2) yes
N16 H162 Cl4 . .84(2) 2.38(2) 3.196(2) 166(2) yes
N17 H171 Cl4 4_756 .90(3) 2.71(3) 3.469(2) 144(2) yes
N17 H172 O11 . .81(3) 2.08(3) 2.664(3) 130(2) yes
N23 H231 Cl4 . .84(3) 2.69(3) 3.441(2) 150(2) yes
N23 H232 Cl3 . .84(3) 2.57(3) 3.350(2) 153(2) yes
N24 H241 O21 . .82(2) 2.07(2) 2.718(3) 137(2) yes
N24 H242 Cl3 2_445 .88(2) 2.46(2) 3.2278(19) 145.2(19) yes
N25 H25 N21 . .77(2) 2.24(2) 2.664(2) 114.9(19) yes
N25 H25 O3 2_444 .77(2) 2.33(2) 2.992(2) 144(2) yes
N26 H261 Cl4 3_645 .83(3) 2.44(3) 3.238(2) 161(3) yes
N26 H262 O11 2_444 .85(2) 2.49(2) 2.994(2) 118.7(19) yes
N26 H262 O3 2_444 .85(2) 2.05(3) 2.831(3) 152(2) yes
N27 H271 Cl3 3_645 .73(3) 2.74(3) 3.3483(19) 142(2) yes
N27 H272 O21 . .87(3) 1.95(3) 2.633(3) 134(2) yes
O3 H3W Cl3 3_746 .83(4) 2.38(4) 3.184(2) 161(3) yes

loop_
_geom_torsion_atom_site_label_1
_geom_torsion_atom_site_label_2
_geom_torsion_atom_site_label_3
_geom_torsion_atom_site_label_4
_geom_torsion
_geom_torsion_publ_flag
C14 N11 C11 C12 1.8(2) no
C14 N11 C11 Cl11 -178.45(11) no
C13 N12 C12 N13 179.89(14) no
C13 N12 C12 C11 .2(2) no
N11 C11 C12 N13 178.07(15) no
Cl11 C11 C12 N13 -1.7(2) no
N11 C11 C12 N12 -2.2(2) no
Cl11 C11 C12 N12 177.98(11) no
C12 N12 C13 N14 -177.61(14) no
C12 N12 C13 C14 2.1(2) no
C11 N11 C14 C13 .6(2) no
C11 N11 C14 C15 178.75(14) no
N14 C13 C14 N11 177.10(15) no
N12 C13 C14 N11 -2.6(2) no
N14 C13 C14 C15 -.9(2) no
N12 C13 C14 C15 179.37(14) no
C16 N15 C15 O11 6.8(3) no
C16 N15 C15 C14 -172.82(15) no
N11 C14 C15 O11 -177.11(15) no
C13 C14 C15 O11 1.0(3) no
N11 C14 C15 N15 2.5(2) no
C13 C14 C15 N15 -179.39(14) no
C15 N15 C16 N16 171.84(15) no
C15 N15 C16 N17 -8.2(3) no
C24 N21 C21 C22 2.9(3) no
C24 N21 C21 Cl21 -177.99(13) no
C23 N22 C22 N23 -177.43(18) no
C23 N22 C22 C21 2.7(3) no
N21 C21 C22 N22 -5.0(3) no
Cl21 C21 C22 N22 175.88(14) no
N21 C21 C22 N23 175.19(19) no
Cl21 C21 C22 N23 -3.9(3) no
C22 N22 C23 N24 -177.81(18) no
C22 N22 C23 C24 1.1(3) no
C21 N21 C24 C23 1.1(3) no
C21 N21 C24 C25 -177.67(17) no
N24 C23 C24 N21 175.65(19) no
N22 C23 C24 N21 -3.2(3) no
N24 C23 C24 C25 -5.7(3) no
N22 C23 C24 C25 175.50(17) no
C26 N25 C25 O21 -9.7(3) no
C26 N25 C25 C24 170.18(17) no
N21 C24 C25 O21 178.47(18) no
C23 C24 C25 O21 -.2(3) no
N21 C24 C25 N25 -1.4(2) no
C23 C24 C25 N25 179.91(17) no
C25 N25 C26 N26 -178.54(19) no
C25 N25 C26 N27 1.0(3) no

loop_
_cod_related_entry_id
_cod_related_entry_database
_cod_related_entry_code
1 ChemSpider 30652331
